data_4111317
loop_
_publ_author_name
'Matthew D. Sanderson'
'Justin W. Kamplain'
'Christopher W. Bielawski'

_publ_section_title
;
 Quinone-Annulated N-Heterocyclic Carbene-Transition-Metal Complexes:
 Observation of \p-Backbonding Using FT-IR Spectroscopy and Cyclic
 Voltammetry
;
_journal_name_full 'Journal of the American Chemical Society'
_journal_page_first 16514
_journal_page_last 16515
_journal_paper_doi 10.1021/ja067475w
_journal_volume 128
_journal_year 2006
_chemical_formula_sum 'C29 H27 Cl N2 O2'
_chemical_formula_weight 470.98
_chemical_name_systematic
; 
 ? 
;
_space_group_IT_number 11
_symmetry_cell_setting triclinic
_symmetry_space_group_name_Hall '-P 2yb'
_symmetry_space_group_name_H-M 'P 1 21/m 1'
_atom_sites_solution_hydrogens geom
_atom_sites_solution_primary direct
_atom_sites_solution_secondary difmap
_audit_creation_method SHELXL-97
_cell_angle_alpha 90.00
_cell_angle_beta 96.618(2)
_cell_angle_gamma 90.00
_cell_formula_units_Z 2
_cell_length_a 7.9224(2)
_cell_length_b 16.4652(5)
_cell_length_c 9.3242(2)
_cell_measurement_reflns_used 3103
_cell_measurement_temperature 153(2)
_cell_measurement_theta_max 27.5
_cell_measurement_theta_min 1
_cell_volume 1208.18(5)
_computing_cell_refinement 'Collect software, Nonius B.V. 1998'
_computing_data_collection 'Collect software, Nonius B.V. 1998'
_computing_data_reduction
;
DENZO and Scalepack (Otwinoski and Minor, 1997)
;
_computing_molecular_graphics 'XP SHELXTL/PC, Siemens Analytical'
_computing_structure_refinement 'XL SHELXTL/PC, Siemens Analytical'
_computing_structure_solution
;

SIR97 - Altomare A., Burla M.C., Camalli M., Cascarano G.L., Giacovazzo C., 
Guagliardi A., Moliterni A.G.G., Polidori G.,Spagna R.
;
_diffrn_ambient_temperature 153(2)
_diffrn_measured_fraction_theta_full 0.995
_diffrn_measured_fraction_theta_max 0.995
_diffrn_measurement_device_type 'Nonius Kappa CCD'
_diffrn_measurement_method '\f and \w scans'
_diffrn_radiation_monochromator graphite
_diffrn_radiation_source 'fine-focus sealed tube'
_diffrn_radiation_type MoK\a
_diffrn_radiation_wavelength 0.71073
_diffrn_reflns_av_R_equivalents 0.0297
_diffrn_reflns_av_sigmaI/netI 0.0424
_diffrn_reflns_limit_h_max 10
_diffrn_reflns_limit_h_min -10
_diffrn_reflns_limit_k_max 19
_diffrn_reflns_limit_k_min -21
_diffrn_reflns_limit_l_max 12
_diffrn_reflns_limit_l_min -12
_diffrn_reflns_number 4947
_diffrn_reflns_theta_full 27.50
_diffrn_reflns_theta_max 27.50
_diffrn_reflns_theta_min 3.20
_exptl_absorpt_coefficient_mu 0.187
_exptl_absorpt_correction_type none
_exptl_crystal_colour yellow
_exptl_crystal_density_diffrn 1.295
_exptl_crystal_description prisms
_exptl_crystal_F_000 496
_exptl_crystal_size_max 0.17
_exptl_crystal_size_mid 0.14
_exptl_crystal_size_min 0.12
_refine_diff_density_max 0.223
_refine_diff_density_min -0.193
_refine_diff_density_rms 0.041
_refine_ls_extinction_coef 0.006(2)
_refine_ls_extinction_expression Fc^*^=kFc[1+0.001xFc^2^\l^3^/sin(2\q)]^-1/4^
_refine_ls_extinction_method SHELXL
_refine_ls_goodness_of_fit_ref 1.040
_refine_ls_hydrogen_treatment refall
_refine_ls_matrix_type full
_refine_ls_number_parameters 213
_refine_ls_number_reflns 2855
_refine_ls_number_restraints 0
_refine_ls_restrained_S_all 1.040
_refine_ls_R_factor_all 0.0659
_refine_ls_R_factor_gt 0.0463
_refine_ls_shift/su_max 0.001
_refine_ls_shift/su_mean 0.000
_refine_ls_structure_factor_coef Fsqd
_refine_ls_weighting_details 'calc w=1/[\s^2^(Fo^2^)+(0.0427P)^2^+0.5369P] where P=(Fo^2^+2Fc^2^)/3'
_refine_ls_weighting_scheme calc
_refine_ls_wR_factor_gt 0.1042
_refine_ls_wR_factor_ref 0.1124
_reflns_number_gt 2227
_reflns_number_total 2855
_reflns_threshold_expression >2sigma(I)
_cod_data_source_file ja067475wsi20061023_034039_1.cif
_cod_data_source_block ms622
_cod_original_sg_symbol_H-M 'P -1'
_cod_database_code 4111317

loop_
_symmetry_equiv_pos_as_xyz
'x, y, z'
'-x, y+1/2, -z'
'-x, -y, -z'
'x, -y-1/2, z'

loop_
_atom_site_label
_atom_site_type_symbol
_atom_site_fract_x
_atom_site_fract_y
_atom_site_fract_z
_atom_site_U_iso_or_equiv
_atom_site_adp_type
_atom_site_occupancy
_atom_site_symmetry_multiplicity
_atom_site_calc_flag
_atom_site_refinement_flags
Cl1 Cl 0.18591(8) 0.2500 0.85753(7) 0.0464(2) Uani 1 2 d S
N1 N 0.65127(16) 0.18387(8) 0.73381(14) 0.0270(3) Uani 1 1 d .
O1 O 0.88044(16) 0.08572(8) 0.56457(14) 0.0441(3) Uani 1 1 d .
C1 C 0.5815(3) 0.2500 0.7854(2) 0.0278(5) Uani 1 2 d S
C2 C 0.76731(19) 0.20888(10) 0.64285(16) 0.0276(4) Uani 1 1 d .
C3 C 0.8683(2) 0.15919(11) 0.55302(17) 0.0323(4) Uani 1 1 d .
C4 C 0.9467(2) 0.20735(11) 0.44228(17) 0.0342(4) Uani 1 1 d .
C5 C 1.0177(2) 0.16544(15) 0.33348(19) 0.0425(5) Uani 1 1 d .
C6 C 1.0855(2) 0.20820(14) 0.2260(2) 0.0497(6) Uani 1 1 d .
C7 C 0.6048(2) 0.10033(10) 0.76301(17) 0.0287(4) Uani 1 1 d .
C8 C 0.7085(2) 0.05675(11) 0.86627(18) 0.0332(4) Uani 1 1 d .
C9 C 0.6629(2) -0.02327(11) 0.8896(2) 0.0372(4) Uani 1 1 d .
C10 C 0.5213(2) -0.05876(10) 0.81230(19) 0.0356(4) Uani 1 1 d .
C11 C 0.4215(2) -0.01184(11) 0.71157(19) 0.0350(4) Uani 1 1 d .
C12 C 0.4602(2) 0.06843(10) 0.68425(17) 0.0306(4) Uani 1 1 d .
C13 C 0.8657(3) 0.09355(14) 0.9459(3) 0.0485(5) Uani 1 1 d .
C14 C 0.4794(3) -0.14658(12) 0.8352(3) 0.0479(5) Uani 1 1 d .
C15 C 0.3503(3) 0.11761(13) 0.5738(2) 0.0423(5) Uani 1 1 d .
H1 H 0.490(3) 0.2500 0.841(3) 0.027(6) Uiso 1 2 d S
H5 H 1.015(3) 0.1076(14) 0.341(2) 0.051(6) Uiso 1 1 d .
H6 H 1.132(3) 0.1794(13) 0.148(2) 0.053(6) Uiso 1 1 d .
H9 H 0.730(2) -0.0559(12) 0.964(2) 0.045(5) Uiso 1 1 d .
H11 H 0.322(3) -0.0370(12) 0.658(2) 0.044(5) Uiso 1 1 d .
H13A H 0.903(3) 0.0655(13) 1.032(2) 0.051(6) Uiso 1 1 d .
H13B H 0.844(3) 0.1505(17) 0.979(3) 0.075(8) Uiso 1 1 d .
H13C H 0.954(3) 0.0939(15) 0.880(3) 0.070(7) Uiso 1 1 d .
H14A H 0.544(3) -0.1702(15) 0.923(3) 0.072(7) Uiso 1 1 d .
H14B H 0.365(4) -0.1569(16) 0.834(3) 0.080(8) Uiso 1 1 d .
H14C H 0.506(4) -0.1783(17) 0.750(3) 0.094(9) Uiso 1 1 d .
H15A H 0.271(3) 0.0827(14) 0.515(2) 0.064(7) Uiso 1 1 d .
H15B H 0.288(3) 0.1592(15) 0.624(2) 0.060(7) Uiso 1 1 d .
H15C H 0.418(3) 0.1463(13) 0.505(2) 0.054(6) Uiso 1 1 d .

loop_
_atom_site_aniso_label
_atom_site_aniso_U_11
_atom_site_aniso_U_22
_atom_site_aniso_U_33
_atom_site_aniso_U_23
_atom_site_aniso_U_13
_atom_site_aniso_U_12
Cl1 0.0319(3) 0.0650(5) 0.0438(4) 0.000 0.0104(3) 0.000
N1 0.0248(6) 0.0254(7) 0.0307(7) -0.0005(6) 0.0023(5) -0.0002(5)
O1 0.0420(7) 0.0361(8) 0.0552(8) -0.0105(6) 0.0103(6) 0.0032(6)
C1 0.0243(11) 0.0276(12) 0.0316(11) 0.000 0.0038(9) 0.000
C2 0.0228(7) 0.0308(8) 0.0288(8) -0.0001(6) 0.0009(6) -0.0003(6)
C3 0.0240(8) 0.0378(10) 0.0341(9) -0.0077(7) -0.0007(6) 0.0011(7)
C4 0.0211(7) 0.0520(11) 0.0286(8) -0.0040(7) -0.0013(6) 0.0005(7)
C5 0.0241(8) 0.0673(15) 0.0352(9) -0.0101(9) -0.0010(7) 0.0019(9)
C6 0.0248(8) 0.0932(16) 0.0309(9) -0.0093(9) 0.0020(7) 0.0017(9)
C7 0.0271(8) 0.0248(8) 0.0342(8) -0.0008(6) 0.0028(6) -0.0017(6)
C8 0.0259(8) 0.0318(9) 0.0402(9) 0.0008(7) -0.0029(7) -0.0002(7)
C9 0.0333(9) 0.0326(9) 0.0441(10) 0.0056(8) -0.0027(8) 0.0016(8)
C10 0.0342(9) 0.0284(9) 0.0442(10) 0.0010(8) 0.0047(7) -0.0009(7)
C11 0.0284(8) 0.0333(9) 0.0418(9) -0.0053(8) -0.0020(7) -0.0055(7)
C12 0.0284(8) 0.0291(9) 0.0335(8) -0.0018(7) 0.0001(6) 0.0009(7)
C13 0.0376(11) 0.0430(12) 0.0594(13) 0.0056(11) -0.0182(10) -0.0037(9)
C14 0.0439(12) 0.0303(10) 0.0688(15) 0.0052(10) 0.0041(11) -0.0066(9)
C15 0.0400(10) 0.0411(11) 0.0420(10) 0.0030(9) -0.0111(9) -0.0009(9)

loop_
_atom_type_symbol
_atom_type_description
_atom_type_scat_dispersion_real
_atom_type_scat_dispersion_imag
_atom_type_scat_source
C C 0.0033 0.0016 'International Tables Vol C Tables 4.2.6.8 and 6.1.1.4'
H H 0.0000 0.0000 'International Tables Vol C Tables 4.2.6.8 and 6.1.1.4'
N N 0.0061 0.0033 'International Tables Vol C Tables 4.2.6.8 and 6.1.1.4'
O O 0.0106 0.0060 'International Tables Vol C Tables 4.2.6.8 and 6.1.1.4'
Cl Cl 0.1484 0.1585 'International Tables Vol C Tables 4.2.6.8 and 6.1.1.4'

loop_
_geom_angle_atom_site_label_1
_geom_angle_atom_site_label_2
_geom_angle_atom_site_label_3
_geom_angle
_geom_angle_site_symmetry_1
_geom_angle_site_symmetry_3
C1 N1 C2 108.07(14) . .
C1 N1 C7 125.31(13) . .
C2 N1 C7 126.54(13) . .
N1 C1 N1 109.23(19) 4_565 .
N1 C1 H1 125.25(13) 4_565 .
N1 C1 H1 125.25(14) . .
C2 C2 N1 107.31(9) 4_565 .
C2 C2 C3 123.77(9) 4_565 .
N1 C2 C3 128.83(15) . .
O1 C3 C2 122.99(16) . .
O1 C3 C4 123.66(15) . .
C2 C3 C4 113.28(15) . .
C5 C4 C4 119.58(13) . 4_565
C5 C4 C3 118.31(17) . .
C4 C4 C3 122.09(9) 4_565 .
C6 C5 C4 119.8(2) . .
C6 C5 H5 125.1(13) . .
C4 C5 H5 115.1(13) . .
C6 C6 C5 120.61(13) 4_565 .
C6 C6 H6 118.9(12) 4_565 .
C5 C6 H6 120.5(13) . .
C12 C7 C8 123.76(15) . .
C12 C7 N1 117.93(14) . .
C8 C7 N1 118.30(14) . .
C9 C8 C7 116.98(15) . .
C9 C8 C13 121.38(16) . .
C7 C8 C13 121.62(16) . .
C10 C9 C8 121.74(16) . .
C10 C9 H9 118.4(12) . .
C8 C9 H9 119.9(12) . .
C9 C10 C11 118.62(16) . .
C9 C10 C14 120.58(17) . .
C11 C10 C14 120.79(17) . .
C12 C11 C10 122.18(16) . .
C12 C11 H11 119.5(12) . .
C10 C11 H11 118.3(12) . .
C11 C12 C7 116.70(15) . .
C11 C12 C15 121.01(16) . .
C7 C12 C15 122.29(16) . .
C8 C13 H13A 112.4(13) . .
C8 C13 H13B 111.3(14) . .
H13A C13 H13B 104.2(19) . .
C8 C13 H13C 107.5(14) . .
H13A C13 H13C 111.3(19) . .
H13B C13 H13C 110(2) . .
C10 C14 H14A 113.1(15) . .
C10 C14 H14B 114.1(17) . .
H14A C14 H14B 110(2) . .
C10 C14 H14C 108.9(16) . .
H14A C14 H14C 108(2) . .
H14B C14 H14C 101(2) . .
C12 C15 H15A 110.7(14) . .
C12 C15 H15B 109.3(12) . .
H15A C15 H15B 110.8(18) . .
C12 C15 H15C 112.4(12) . .
H15A C15 H15C 105.8(17) . .
H15B C15 H15C 107.8(18) . .

loop_
_geom_bond_atom_site_label_1
_geom_bond_atom_site_label_2
_geom_bond_distance
_geom_bond_site_symmetry_2
N1 C1 1.3355(18) .
N1 C2 1.3834(19) .
N1 C7 1.458(2) .
O1 C3 1.217(2) .
C1 N1 1.3355(18) 4_565
C1 H1 0.94(2) .
C2 C2 1.354(3) 4_565
C2 C3 1.472(2) .
C3 C4 1.493(2) .
C4 C5 1.398(2) .
C4 C4 1.405(4) 4_565
C5 C6 1.383(3) .
C5 H5 0.96(2) .
C6 C6 1.376(5) 4_565
C6 H6 0.98(2) .
C7 C12 1.390(2) .
C7 C8 1.391(2) .
C8 C9 1.390(2) .
C8 C13 1.502(2) .
C9 C10 1.390(2) .
C9 H9 0.98(2) .
C10 C11 1.390(2) .
C10 C14 1.505(3) .
C11 C12 1.387(2) .
C11 H11 0.98(2) .
C12 C15 1.506(2) .
C13 H13A 0.94(2) .
C13 H13B 1.01(3) .
C13 H13C 0.98(3) .
C14 H14A 0.99(3) .
C14 H14B 0.92(3) .
C14 H14C 0.99(3) .
C15 H15A 0.97(2) .
C15 H15B 0.99(2) .
C15 H15C 1.00(2) .

loop_
_geom_hbond_atom_site_label_D
_geom_hbond_atom_site_label_H
_geom_hbond_atom_site_label_A
_geom_hbond_distance_DH
_geom_hbond_distance_HA
_geom_hbond_distance_DA
_geom_hbond_angle_DHA
C1 H1 Cl1 0.94(2) 2.43(2) 3.280(2) 150.2(19)

loop_
_geom_torsion_atom_site_label_1
_geom_torsion_atom_site_label_2
_geom_torsion_atom_site_label_3
_geom_torsion_atom_site_label_4
_geom_torsion
_geom_torsion_site_symmetry_1
_geom_torsion_site_symmetry_4
C2 N1 C1 N1 -1.5(2) . 4_565
C7 N1 C1 N1 -178.34(11) . 4_565
C1 N1 C2 C2 0.90(14) . 4_565
C7 N1 C2 C2 177.71(12) . 4_565
C1 N1 C2 C3 -175.67(17) . .
C7 N1 C2 C3 1.1(2) . .
C2 C2 C3 O1 172.39(12) 4_565 .
N1 C2 C3 O1 -11.5(3) . .
C2 C2 C3 C4 -10.46(16) 4_565 .
N1 C2 C3 C4 165.60(14) . .
O1 C3 C4 C5 9.2(2) . .
C2 C3 C4 C5 -167.95(14) . .
O1 C3 C4 C4 -172.61(12) . 4_565
C2 C3 C4 C4 10.26(16) . 4_565
C4 C4 C5 C6 -0.72(19) 4_565 .
C3 C4 C5 C6 177.54(15) . .
C4 C5 C6 C6 0.7(2) . 4_565
C1 N1 C7 C12 80.2(2) . .
C2 N1 C7 C12 -96.04(18) . .
C1 N1 C7 C8 -100.7(2) . .
C2 N1 C7 C8 83.0(2) . .
C12 C7 C8 C9 0.3(2) . .
N1 C7 C8 C9 -178.71(15) . .
C12 C7 C8 C13 178.53(18) . .
N1 C7 C8 C13 -0.5(2) . .
C7 C8 C9 C10 0.8(3) . .
C13 C8 C9 C10 -177.43(19) . .
C8 C9 C10 C11 -1.5(3) . .
C8 C9 C10 C14 177.28(18) . .
C9 C10 C11 C12 1.1(3) . .
C14 C10 C11 C12 -177.64(18) . .
C10 C11 C12 C7 -0.1(3) . .
C10 C11 C12 C15 179.61(17) . .
C8 C7 C12 C11 -0.6(2) . .
N1 C7 C12 C11 178.37(14) . .
C8 C7 C12 C15 179.65(17) . .
N1 C7 C12 C15 -1.3(2) . .
